data_7159720
loop_
_publ_author_name
'Zhang, Tao'
'Zhang, Cheng'
'Lu, Xiunan'
'Peng, Chengxing'
'Zhang, Yawei'
'Zhu, Xiong'
'Zhong, Guofu'
'Zhang, Jian'

_publ_section_title
;
 Synthesis of silyl indenes by ruthenium-catalyzed aldehyde- and
 acylsilane-enabled C-H alkylation/cyclization.
;
_journal_issue 3
_journal_name_full 'Organic &amp; biomolecular chemistry'
_journal_page_first 466
_journal_page_last 471
_journal_paper_doi 10.1039/d3ob01699d
_journal_volume 22
_journal_year 2024
_chemical_formula_sum 'C13 H16 O Si'
_chemical_formula_weight 216.35
_space_group_crystal_system monoclinic
_space_group_IT_number 11
_space_group_name_Hall '-P 2yb'
_space_group_name_H-M_alt 'P 1 21/m 1'
_atom_sites_solution_hydrogens geom
_audit_block_doi 10.5517/ccdc.csd.cc2gqdvg
_audit_creation_method SHELXL-2018/3
_audit_update_record
;
2023-07-29 deposited with the CCDC.	2023-11-27 downloaded from the CCDC.
;
_cell_angle_alpha 90
_cell_angle_beta 97.7960(10)
_cell_angle_gamma 90
_cell_formula_units_Z 2
_cell_length_a 8.6562(3)
_cell_length_b 7.0369(2)
_cell_length_c 9.8957(3)
_cell_measurement_temperature 170(2)
_cell_volume 597.20(3)
_computing_structure_refinement 'SHELXL-2018/3 (Sheldrick, 2018)'
_computing_structure_solution 'SHELXT 2018/2 (Sheldrick, 2018)'
_diffrn_ambient_temperature 170(2)
_diffrn_measured_fraction_theta_full 0.999
_diffrn_measured_fraction_theta_max 0.999
_diffrn_radiation_type MoK\a
_diffrn_radiation_wavelength 0.71073
_diffrn_reflns_av_R_equivalents 0.0304
_diffrn_reflns_av_unetI/netI 0.0172
_diffrn_reflns_Laue_measured_fraction_full 0.999
_diffrn_reflns_Laue_measured_fraction_max 0.999
_diffrn_reflns_limit_h_max 11
_diffrn_reflns_limit_h_min -11
_diffrn_reflns_limit_k_max 9
_diffrn_reflns_limit_k_min -9
_diffrn_reflns_limit_l_max 12
_diffrn_reflns_limit_l_min -12
_diffrn_reflns_number 11768
_diffrn_reflns_point_group_measured_fraction_full 0.999
_diffrn_reflns_point_group_measured_fraction_max 0.999
_diffrn_reflns_theta_full 25.242
_diffrn_reflns_theta_max 27.116
_diffrn_reflns_theta_min 2.375
_exptl_absorpt_coefficient_mu 0.168
_exptl_crystal_density_diffrn 1.203
_exptl_crystal_F_000 232
_exptl_crystal_size_max 0.490
_exptl_crystal_size_mid 0.350
_exptl_crystal_size_min 0.300
_refine_diff_density_max 0.212
_refine_diff_density_min -0.281
_refine_diff_density_rms 0.066
_refine_ls_extinction_method none
_refine_ls_goodness_of_fit_ref 1.069
_refine_ls_hydrogen_treatment constr
_refine_ls_matrix_type full
_refine_ls_number_parameters 88
_refine_ls_number_reflns 1422
_refine_ls_number_restraints 0
_refine_ls_restrained_S_all 1.069
_refine_ls_R_factor_all 0.0362
_refine_ls_R_factor_gt 0.0338
_refine_ls_shift/su_max 0.000
_refine_ls_shift/su_mean 0.000
_refine_ls_structure_factor_coef Fsqd
_refine_ls_weighting_details 'w=1/[\s^2^(Fo^2^)+(0.0510P)^2^+0.2198P] where P=(Fo^2^+2Fc^2^)/3'
_refine_ls_weighting_scheme calc
_refine_ls_wR_factor_gt 0.0924
_refine_ls_wR_factor_ref 0.0947
_reflns_Friedel_coverage 0.000
_reflns_number_gt 1332
_reflns_number_total 1422
_reflns_threshold_expression 'I > 2\s(I)'
_cod_data_source_file d3ob01699d2.cif
_cod_data_source_block mo_210617_lxn_3_0m
_cod_depositor_comments 'Adding full bibliography for 7159720.cif.'
_cod_original_sg_symbol_H-M 'P 21/m'
_cod_database_code 7159720
_shelx_shelxl_version_number 2018/3
_shelx_space_group_comment
;
The symmetry employed for this shelxl refinement is uniquely defined
by the following loop, which should always be used as a source of
symmetry information in preference to the above space-group names.
They are only intended as comments.
;
_shelx_estimated_absorpt_t_min 0.922
_shelx_estimated_absorpt_t_max 0.951

loop_
_space_group_symop_operation_xyz
'x, y, z'
'-x, y+1/2, -z'
'-x, -y, -z'
'x, -y-1/2, z'

loop_
_atom_site_label
_atom_site_type_symbol
_atom_site_fract_x
_atom_site_fract_y
_atom_site_fract_z
_atom_site_U_iso_or_equiv
_atom_site_adp_type
_atom_site_occupancy
_atom_site_site_symmetry_order
_atom_site_calc_flag
_atom_site_refinement_flags_posn
_atom_site_refinement_flags_adp
_atom_site_refinement_flags_occupancy
_atom_site_disorder_assembly
_atom_site_disorder_group
Si1 Si 0.84220(5) 0.250000 0.20898(4) 0.02367(16) Uani 1 2 d S T P . .
O1 O 0.33177(17) 0.250000 -0.03621(15) 0.0486(4) Uani 1 2 d S T P . .
C1 C 0.7112(2) 0.250000 0.51855(17) 0.0268(4) Uani 1 2 d S T P . .
H1 H 0.820673 0.250000 0.516685 0.032 Uiso 1 2 calc R U P . .
C2 C 0.6508(2) 0.250000 0.64207(18) 0.0320(4) Uani 1 2 d S T P . .
H2 H 0.720008 0.250000 0.725244 0.038 Uiso 1 2 calc R U P . .
C3 C 0.4904(3) 0.250000 0.64547(19) 0.0350(4) Uani 1 2 d S T P . .
H3 H 0.451512 0.250000 0.730730 0.042 Uiso 1 2 calc R U P . .
C4 C 0.3869(2) 0.250000 0.52499(19) 0.0316(4) Uani 1 2 d S T P . .
H4 H 0.277487 0.250000 0.527171 0.038 Uiso 1 2 calc R U P . .
C5 C 0.4460(2) 0.250000 0.40203(17) 0.0245(3) Uani 1 2 d S T P . .
C6 C 0.60730(19) 0.250000 0.39746(16) 0.0223(3) Uani 1 2 d S T P . .
C7 C 0.63665(19) 0.250000 0.25352(16) 0.0227(3) Uani 1 2 d S T P . .
C8 C 0.49404(19) 0.250000 0.17499(17) 0.0244(3) Uani 1 2 d S T P . .
C9 C 0.36198(19) 0.250000 0.25954(18) 0.0269(4) Uani 1 2 d S T P . .
H9A H 0.296109 0.364664 0.241655 0.032 Uiso 0.5 1 calc R U P . .
H9B H 0.296109 0.135336 0.241654 0.032 Uiso 0.5 1 calc R U P . .
C10 C 0.93684(15) 0.4709(2) 0.28456(15) 0.0366(3) Uani 1 1 d . . . . .
H10A H 0.929600 0.474295 0.382506 0.055 Uiso 1 1 calc R U . . .
H10B H 1.046754 0.472258 0.270540 0.055 Uiso 1 1 calc R U . . .
H10C H 0.883875 0.582171 0.240339 0.055 Uiso 1 1 calc R U . . .
C11 C 0.8589(2) 0.250000 0.0231(2) 0.0401(5) Uani 1 2 d S T P . .
H11A H 0.809917 0.135052 -0.019138 0.060 Uiso 0.5 1 calc R U P A -1
H11B H 0.806350 0.362430 -0.019799 0.060 Uiso 0.5 1 calc R U P A -1
H11C H 0.969229 0.252518 0.010402 0.060 Uiso 0.5 1 calc R U P A -1
C12 C 0.4624(2) 0.250000 0.02707(18) 0.0333(4) Uani 1 2 d S T P . .
H12 H 0.548536 0.250000 -0.023049 0.040 Uiso 1 2 calc R U P . .

loop_
_atom_site_aniso_label
_atom_site_aniso_U_11
_atom_site_aniso_U_22
_atom_site_aniso_U_33
_atom_site_aniso_U_23
_atom_site_aniso_U_13
_atom_site_aniso_U_12
Si1 0.0218(2) 0.0265(3) 0.0231(3) 0.000 0.00430(17) 0.000
O1 0.0352(8) 0.0770(12) 0.0302(7) 0.000 -0.0085(6) 0.000
C1 0.0313(9) 0.0243(8) 0.0238(8) 0.000 0.0006(7) 0.000
C2 0.0495(11) 0.0250(8) 0.0206(8) 0.000 0.0017(7) 0.000
C3 0.0541(12) 0.0283(9) 0.0253(9) 0.000 0.0153(8) 0.000
C4 0.0358(10) 0.0281(9) 0.0336(9) 0.000 0.0148(8) 0.000
C5 0.0269(8) 0.0211(8) 0.0261(8) 0.000 0.0055(6) 0.000
C6 0.0262(8) 0.0191(7) 0.0218(7) 0.000 0.0037(6) 0.000
C7 0.0250(8) 0.0222(8) 0.0208(7) 0.000 0.0024(6) 0.000
C8 0.0237(8) 0.0258(8) 0.0234(8) 0.000 0.0020(6) 0.000
C9 0.0217(8) 0.0301(9) 0.0290(8) 0.000 0.0036(6) 0.000
C10 0.0313(6) 0.0345(7) 0.0445(7) -0.0054(6) 0.0077(5) -0.0076(5)
C11 0.0384(10) 0.0548(13) 0.0292(9) 0.000 0.0118(8) 0.000
C12 0.0311(9) 0.0438(11) 0.0240(9) 0.000 -0.0003(7) 0.000

loop_
_atom_type_symbol
_atom_type_description
_atom_type_scat_dispersion_real
_atom_type_scat_dispersion_imag
_atom_type_scat_source
C C 0.0033 0.0016 'International Tables Vol C Tables 4.2.6.8 and 6.1.1.4'
H H 0.0000 0.0000 'International Tables Vol C Tables 4.2.6.8 and 6.1.1.4'
O O 0.0106 0.0060 'International Tables Vol C Tables 4.2.6.8 and 6.1.1.4'
Si Si 0.0817 0.0704 'International Tables Vol C Tables 4.2.6.8 and 6.1.1.4'

loop_
_geom_angle_atom_site_label_1
_geom_angle_atom_site_label_2
_geom_angle_atom_site_label_3
_geom_angle
_geom_angle_site_symmetry_1
_geom_angle_site_symmetry_3
_geom_angle_publ_flag
C11 Si1 C10 107.87(6) . . ?
C11 Si1 C10 107.87(6) . 4_565 ?
C10 Si1 C10 112.86(9) . 4_565 ?
C11 Si1 C7 115.56(8) . . ?
C10 Si1 C7 106.41(5) . . ?
C10 Si1 C7 106.41(5) 4_565 . ?
C2 C1 C6 118.53(17) . . ?
C2 C1 H1 120.7 . . ?
C6 C1 H1 120.7 . . ?
C3 C2 C1 121.00(17) . . ?
C3 C2 H2 119.5 . . ?
C1 C2 H2 119.5 . . ?
C4 C3 C2 120.51(17) . . ?
C4 C3 H3 119.7 . . ?
C2 C3 H3 119.7 . . ?
C5 C4 C3 118.81(17) . . ?
C5 C4 H4 120.6 . . ?
C3 C4 H4 120.6 . . ?
C4 C5 C6 121.14(16) . . ?
C4 C5 C9 129.71(16) . . ?
C6 C5 C9 109.16(14) . . ?
C1 C6 C5 120.01(16) . . ?
C1 C6 C7 130.58(15) . . ?
C5 C6 C7 109.42(14) . . ?
C8 C7 C6 106.70(14) . . ?
C8 C7 Si1 132.35(13) . . ?
C6 C7 Si1 120.95(12) . . ?
C7 C8 C12 127.27(16) . . ?
C7 C8 C9 112.30(15) . . ?
C12 C8 C9 120.43(15) . . ?
C5 C9 C8 102.42(13) . . ?
C5 C9 H9A 111.3 . . ?
C8 C9 H9A 111.3 . . ?
C5 C9 H9B 111.3 . . ?
C8 C9 H9B 111.3 . . ?
H9A C9 H9B 109.2 . . ?
Si1 C10 H10A 109.5 . . ?
Si1 C10 H10B 109.5 . . ?
H10A C10 H10B 109.5 . . ?
Si1 C10 H10C 109.5 . . ?
H10A C10 H10C 109.5 . . ?
H10B C10 H10C 109.5 . . ?
Si1 C11 H11A 109.5 . . ?
Si1 C11 H11B 109.5 . . ?
H11A C11 H11B 109.5 . . ?
Si1 C11 H11C 109.5 . . ?
H11A C11 H11C 109.5 . . ?
H11B C11 H11C 109.5 . . ?
O1 C12 C8 123.66(18) . . ?
O1 C12 H12 118.2 . . ?
C8 C12 H12 118.2 . . ?

loop_
_geom_bond_atom_site_label_1
_geom_bond_atom_site_label_2
_geom_bond_distance
_geom_bond_site_symmetry_2
_geom_bond_publ_flag
Si1 C11 1.865(2) . ?
Si1 C10 1.8656(14) . ?
Si1 C10 1.8656(14) 4_565 ?
Si1 C7 1.8902(17) . ?
O1 C12 1.216(2) . ?
C1 C2 1.393(2) . ?
C1 C6 1.397(2) . ?
C1 H1 0.9500 . ?
C2 C3 1.393(3) . ?
C2 H2 0.9500 . ?
C3 C4 1.391(3) . ?
C3 H3 0.9500 . ?
C4 C5 1.383(2) . ?
C4 H4 0.9500 . ?
C5 C6 1.403(2) . ?
C5 C9 1.496(2) . ?
C6 C7 1.480(2) . ?
C7 C8 1.367(2) . ?
C8 C12 1.452(2) . ?
C8 C9 1.505(2) . ?
C9 H9A 0.9900 . ?
C9 H9B 0.9900 . ?
C10 H10A 0.9800 . ?
C10 H10B 0.9800 . ?
C10 H10C 0.9800 . ?
C11 H11A 0.9800 . ?
C11 H11B 0.9800 . ?
C11 H11C 0.9800 . ?
C12 H12 0.9500 . ?

loop_
_geom_torsion_atom_site_label_1
_geom_torsion_atom_site_label_2
_geom_torsion_atom_site_label_3
_geom_torsion_atom_site_label_4
_geom_torsion
_geom_torsion_site_symmetry_1
_geom_torsion_site_symmetry_2
_geom_torsion_site_symmetry_3
_geom_torsion_site_symmetry_4
_geom_torsion_publ_flag
C6 C1 C2 C3 0.000(1) . . . . ?
C1 C2 C3 C4 0.000(1) . . . . ?
C2 C3 C4 C5 0.000(1) . . . . ?
C3 C4 C5 C6 0.000(1) . . . . ?
C3 C4 C5 C9 180.000(0) . . . . ?
C2 C1 C6 C5 0.000(0) . . . . ?
C2 C1 C6 C7 180.000(0) . . . . ?
C4 C5 C6 C1 0.000(0) . . . . ?
C9 C5 C6 C1 180.000(0) . . . . ?
C4 C5 C6 C7 180.000(0) . . . . ?
C9 C5 C6 C7 0.000(0) . . . . ?
C1 C6 C7 C8 180.000(0) . . . . ?
C5 C6 C7 C8 0.000(0) . . . . ?
C1 C6 C7 Si1 0.000(0) . . . . ?
C5 C6 C7 Si1 180.000(0) . . . . ?
C11 Si1 C7 C8 0.000(0) . . . . ?
C10 Si1 C7 C8 119.71(5) . . . . ?
C10 Si1 C7 C8 -119.71(5) 4_565 . . . ?
C11 Si1 C7 C6 180.000(0) . . . . ?
C10 Si1 C7 C6 -60.29(5) . . . . ?
C10 Si1 C7 C6 60.29(5) 4_565 . . . ?
C6 C7 C8 C12 180.000(0) . . . . ?
Si1 C7 C8 C12 0.000(0) . . . . ?
C6 C7 C8 C9 0.000(0) . . . . ?
Si1 C7 C8 C9 180.000(0) . . . . ?
C4 C5 C9 C8 180.000(0) . . . . ?
C6 C5 C9 C8 0.000(0) . . . . ?
C7 C8 C9 C5 0.000(0) . . . . ?
C12 C8 C9 C5 180.000(0) . . . . ?
C7 C8 C12 O1 180.000(0) . . . . ?
C9 C8 C12 O1 0.000(0) . . . . ?
